data_7710576
loop_
_publ_author_name
'Brager, Dominique M.'
'Marwitz, Alexander C.'
'Cahill, Christopher L.'

_publ_section_title
;
 A spectroscopic, structural, and computational study of Ag-oxo
 interactions in Ag<sup>+</sup>/UO<sub>2</sub><sup>2+</sup> complexes.
;
_journal_name_full 'Dalton transactions (Cambridge, England : 2003)'
_journal_paper_doi 10.1039/d2dt01161a
_journal_year 2022
_chemical_formula_moiety 'C88 H48 Ag4 Br16 N18 O28 U3'
_chemical_formula_sum 'C88 H48 Ag4 Br16 N18 O28 U3'
_chemical_formula_weight 4229.42
_space_group_crystal_system triclinic
_space_group_IT_number 2
_space_group_name_Hall '-P 1'
_space_group_name_H-M_alt 'P -1'
_atom_sites_solution_hydrogens geom
_audit_update_record
;
2022-05-20 deposited with the CCDC.	2022-06-22 downloaded from the CCDC.
;
_cell_angle_alpha 91.656(2)
_cell_angle_beta 104.090(2)
_cell_angle_gamma 101.520(2)
_cell_formula_units_Z 1
_cell_length_a 11.4685(6)
_cell_length_b 12.0683(6)
_cell_length_c 20.6348(10)
_cell_measurement_reflns_used 9834
_cell_measurement_temperature 100(2)
_cell_measurement_theta_max 56.569
_cell_measurement_theta_min 4.524
_cell_volume 2705.2(2)
_computing_cell_refinement 'APEX3 v2019.1-0 (Bruker AXS)'
_computing_data_collection 'Bruker Instrument Service vV6.2.12'
_computing_data_reduction 'SAINT V8.40A (Bruker Nano, Inc., 2019)'
_computing_molecular_graphics 'shelXle (C.B. Huebschle, rev 958)'
_computing_publication_material 'shelXle (C.B. Huebschle, rev 958)'
_computing_structure_refinement 'SHELXL-2018/3 (Sheldrick, 2018)'
_computing_structure_solution 'SHELXT 2014/5 (Sheldrick, 2014)'
_diffrn_ambient_temperature 100(2)
_diffrn_detector_area_resol_mean 7.3910
_diffrn_measured_fraction_theta_full 0.999
_diffrn_measured_fraction_theta_max 0.998
_diffrn_measurement_device_type 'Bruker D8 QUEST'
_diffrn_measurement_method '\f and \w scans'
_diffrn_radiation_type MoK\a
_diffrn_radiation_wavelength 0.71073
_diffrn_reflns_av_R_equivalents 0.0427
_diffrn_reflns_av_unetI/netI 0.0400
_diffrn_reflns_Laue_measured_fraction_full 0.999
_diffrn_reflns_Laue_measured_fraction_max 0.998
_diffrn_reflns_limit_h_max 15
_diffrn_reflns_limit_h_min -15
_diffrn_reflns_limit_k_max 15
_diffrn_reflns_limit_k_min -15
_diffrn_reflns_limit_l_max 27
_diffrn_reflns_limit_l_min -27
_diffrn_reflns_number 49394
_diffrn_reflns_point_group_measured_fraction_full 0.999
_diffrn_reflns_point_group_measured_fraction_max 0.998
_diffrn_reflns_theta_full 25.242
_diffrn_reflns_theta_max 27.877
_diffrn_reflns_theta_min 1.934
_diffrn_source 'microfocus sealed tube'
_diffrn_source_type 'Incoatec I\mS 3.0'
_exptl_absorpt_coefficient_mu 11.173
_exptl_absorpt_correction_T_max 0.7457
_exptl_absorpt_correction_T_min 0.4997
_exptl_absorpt_correction_type multi-scan
_exptl_absorpt_process_details 'SADABS, G. Sheldrick (1999)'
_exptl_crystal_colour yellow
_exptl_crystal_density_diffrn 2.596
_exptl_crystal_description blocks
_exptl_crystal_F_000 1950
_exptl_crystal_recrystallization_method hydrothermal
_exptl_crystal_size_max 0.371
_exptl_crystal_size_mid 0.195
_exptl_crystal_size_min 0.118
_refine_diff_density_max 1.527
_refine_diff_density_min -1.424
_refine_diff_density_rms 0.139
_refine_ls_extinction_method none
_refine_ls_goodness_of_fit_ref 1.016
_refine_ls_hydrogen_treatment mixed
_refine_ls_matrix_type full
_refine_ls_number_parameters 710
_refine_ls_number_reflns 12863
_refine_ls_number_restraints 0
_refine_ls_restrained_S_all 1.016
_refine_ls_R_factor_all 0.0325
_refine_ls_R_factor_gt 0.0266
_refine_ls_shift/su_max 0.001
_refine_ls_shift/su_mean 0.000
_refine_ls_structure_factor_coef Fsqd
_refine_ls_weighting_details 'w=1/[\s^2^(Fo^2^)+(0.0147P)^2^+6.6682P] where P=(Fo^2^+2Fc^2^)/3'
_refine_ls_weighting_scheme calc
_refine_ls_wR_factor_gt 0.0570
_refine_ls_wR_factor_ref 0.0590
_reflns_Friedel_coverage 0.000
_reflns_number_gt 11452
_reflns_number_total 12863
_reflns_threshold_expression 'I > 2\s(I)'
_cod_data_source_file d2dt01161a2.cif
_cod_data_source_block Cmpd3_DMB2_19_C
_cod_database_code 7710576
_shelx_space_group_comment
;
The symmetry employed for this shelxl refinement is uniquely defined
by the following loop, which should always be used as a source of
symmetry information in preference to the above space-group names.
They are only intended as comments.
;

loop_
_space_group_symop_operation_xyz
'x, y, z'
'-x, -y, -z'

loop_
_atom_site_label
_atom_site_type_symbol
_atom_site_fract_x
_atom_site_fract_y
_atom_site_fract_z
_atom_site_U_iso_or_equiv
_atom_site_adp_type
_atom_site_occupancy
_atom_site_site_symmetry_order
_atom_site_calc_flag
_atom_site_refinement_flags_posn
_atom_site_refinement_flags_adp
_atom_site_refinement_flags_occupancy
_atom_site_disorder_assembly
_atom_site_disorder_group
U1 U 0.000000 0.500000 0.000000 0.01687(5) Uani 1 2 d S . P . .
U2 U 0.58620(2) 0.16147(2) 0.39046(2) 0.01303(4) Uani 1 1 d . . . . .
Ag1 Ag 0.01038(3) 0.58283(2) 0.19622(2) 0.01744(6) Uani 1 1 d . . . . .
Ag2 Ag 0.13642(3) 0.10972(2) 0.27126(2) 0.01892(7) Uani 1 1 d . . . . .
Br1 Br -0.48189(5) 0.52983(4) 0.08913(3) 0.04166(13) Uani 1 1 d . . . . .
Br2 Br -0.40497(4) 0.00972(3) 0.08516(2) 0.02930(10) Uani 1 1 d . . . . .
Br3 Br 0.53619(4) 0.39151(4) 0.60733(2) 0.02309(9) Uani 1 1 d . . . . .
Br4 Br 0.03137(4) 0.43925(4) 0.39182(2) 0.02625(10) Uani 1 1 d . . . . .
Br5 Br 1.02431(4) 0.05378(3) 0.39386(2) 0.01781(8) Uani 1 1 d . . . . .
Br6 Br 1.16217(4) 0.33818(4) 0.68672(2) 0.02629(9) Uani 1 1 d . . . . .
Br7 Br 0.59179(5) -0.20383(4) 0.24445(2) 0.03640(12) Uani 1 1 d . . . . .
Br8 Br 0.12136(4) -0.06297(4) 0.04191(2) 0.02970(10) Uani 1 1 d . . . . .
O1 O 0.0569(3) 0.5862(2) 0.07669(14) 0.0208(6) Uani 1 1 d . . . . .
O2 O 0.6169(2) 0.2845(2) 0.34714(13) 0.0177(6) Uani 1 1 d . . . . .
O3 O 0.5532(3) 0.0381(2) 0.43213(14) 0.0200(6) Uani 1 1 d . . . . .
O4 O -0.1942(3) 0.4292(2) 0.01883(14) 0.0226(6) Uani 1 1 d . . . . .
O5 O -0.2030(3) 0.5248(2) 0.11196(15) 0.0229(6) Uani 1 1 d . . . . .
O6 O 0.1520(3) 0.3737(2) 0.03765(15) 0.0251(7) Uani 1 1 d . . . . .
O7 O -0.0159(3) 0.3273(2) 0.06847(15) 0.0237(6) Uani 1 1 d . . . . .
O8 O 0.1247(3) 0.2275(3) 0.09646(16) 0.0321(7) Uani 1 1 d . . . . .
O9 O 0.3865(2) 0.2096(2) 0.39580(13) 0.0179(6) Uani 1 1 d . . . . .
O10 O 0.5461(2) 0.2750(2) 0.47987(13) 0.0180(6) Uani 1 1 d . . . . .
O11 O 0.7713(2) 0.2358(2) 0.48078(13) 0.0190(6) Uani 1 1 d . . . . .
O12 O 0.7953(2) 0.1305(2) 0.39886(13) 0.0188(6) Uani 1 1 d . . . . .
O13 O 0.5927(2) 0.0377(2) 0.29335(14) 0.0209(6) Uani 1 1 d . . . . .
O14 O 0.4155(2) 0.0827(2) 0.29030(13) 0.0176(6) Uani 1 1 d . . . . .
N1 N -0.0653(3) 0.3992(3) 0.22321(16) 0.0159(6) Uani 1 1 d . . . . .
N2 N 0.1703(3) 0.4670(3) 0.21509(17) 0.0195(7) Uani 1 1 d . . . . .
N3 N -0.0283(3) 0.2174(3) 0.24976(16) 0.0169(7) Uani 1 1 d . . . . .
N4 N 0.2134(3) 0.2914(3) 0.25165(16) 0.0154(6) Uani 1 1 d . . . . .
N5 N 0.1725(3) -0.0632(3) 0.30456(16) 0.0138(6) Uani 1 1 d . . . . .
N6 N 0.0018(3) -0.0413(3) 0.19076(17) 0.0208(7) Uani 1 1 d . . . . .
N7 N -0.0433(3) -0.2410(3) 0.16524(16) 0.0172(7) Uani 1 1 d . . . . .
N8 N 0.1344(3) -0.2614(3) 0.27546(17) 0.0194(7) Uani 1 1 d . . . . .
N9 N 0.0886(3) 0.3067(3) 0.06875(17) 0.0227(8) Uani 1 1 d . . . . .
C1 C -0.2410(4) 0.4460(3) 0.06766(19) 0.0160(8) Uani 1 1 d . . . . .
C2 C -0.3512(4) 0.3563(3) 0.07092(19) 0.0152(7) Uani 1 1 d . . . . .
C3 C -0.4607(4) 0.3788(3) 0.0801(2) 0.0219(9) Uani 1 1 d . . . . .
C4 C -0.5583(4) 0.2924(4) 0.0829(2) 0.0288(10) Uani 1 1 d . . . . .
H4 H -0.634569 0.309344 0.085487 0.035 Uiso 1 1 calc R U . . .
C5 C -0.5443(4) 0.1816(4) 0.0820(2) 0.0251(9) Uani 1 1 d . . . . .
H5 H -0.610023 0.121517 0.084854 0.030 Uiso 1 1 calc R U . . .
C6 C -0.4330(4) 0.1595(3) 0.0770(2) 0.0210(8) Uani 1 1 d . . . . .
C7 C -0.3384(4) 0.2438(3) 0.06919(19) 0.0172(8) Uani 1 1 d . . . . .
H7 H -0.264923 0.225623 0.062710 0.021 Uiso 1 1 calc R U . . .
C8 C 0.4357(3) 0.2720(3) 0.45005(19) 0.0152(7) Uani 1 1 d . . . . .
C9 C 0.3625(3) 0.3450(3) 0.47537(19) 0.0144(7) Uani 1 1 d . . . . .
C10 C 0.3975(3) 0.4056(3) 0.53865(19) 0.0145(7) Uani 1 1 d . . . . .
C11 C 0.3274(4) 0.4755(3) 0.5570(2) 0.0181(8) Uani 1 1 d . . . . .
H11 H 0.353586 0.515686 0.600050 0.022 Uiso 1 1 calc R U . . .
C12 C 0.2194(4) 0.4875(3) 0.5131(2) 0.0185(8) Uani 1 1 d . . . . .
H12 H 0.171560 0.536791 0.525068 0.022 Uiso 1 1 calc R U . . .
C13 C 0.1827(3) 0.4262(3) 0.4515(2) 0.0163(8) Uani 1 1 d . . . . .
C14 C 0.2516(3) 0.3557(3) 0.43217(19) 0.0160(8) Uani 1 1 d . . . . .
H14 H 0.223402 0.314413 0.389407 0.019 Uiso 1 1 calc R U . . .
C15 C 0.8385(3) 0.1853(3) 0.45572(19) 0.0148(7) Uani 1 1 d . . . . .
C16 C 0.9668(3) 0.1887(3) 0.49639(19) 0.0149(7) Uani 1 1 d . . . . .
C17 C 1.0523(3) 0.1343(3) 0.47841(19) 0.0143(7) Uani 1 1 d . . . . .
C18 C 1.1659(3) 0.1364(3) 0.5220(2) 0.0175(8) Uani 1 1 d . . . . .
H18 H 1.221291 0.096601 0.509020 0.021 Uiso 1 1 calc R U . . .
C19 C 1.1992(4) 0.1959(3) 0.5843(2) 0.0207(8) Uani 1 1 d . . . . .
H19 H 1.276801 0.197133 0.614343 0.025 Uiso 1 1 calc R U . . .
C20 C 1.1173(4) 0.2536(3) 0.6018(2) 0.0181(8) Uani 1 1 d . . . . .
C21 C 1.0023(4) 0.2492(3) 0.5592(2) 0.0176(8) Uani 1 1 d . . . . .
H21 H 0.946826 0.287877 0.572968 0.021 Uiso 1 1 calc R U . . .
C22 C 0.4791(4) 0.0240(3) 0.26693(18) 0.0146(7) Uani 1 1 d . . . . .
C23 C 0.4151(4) -0.0590(3) 0.20773(19) 0.0156(8) Uani 1 1 d . . . . .
C24 C 0.4529(4) -0.1579(3) 0.1922(2) 0.0196(8) Uani 1 1 d . . . . .
C25 C 0.3873(4) -0.2294(3) 0.1351(2) 0.0213(9) Uani 1 1 d . . . . .
H25 H 0.412242 -0.297613 0.126204 0.026 Uiso 1 1 calc R U . . .
C26 C 0.2875(4) -0.2028(3) 0.0915(2) 0.0197(8) Uani 1 1 d . . . . .
H26 H 0.243968 -0.251114 0.052325 0.024 Uiso 1 1 calc R U . . .
C27 C 0.2518(4) -0.1044(3) 0.10587(19) 0.0179(8) Uani 1 1 d . . . . .
C28 C 0.3109(3) -0.0346(3) 0.16358(19) 0.0151(7) Uani 1 1 d . . . . .
H28 H 0.280924 0.030207 0.173423 0.018 Uiso 1 1 calc R U . . .
C29 C -0.1824(4) 0.3640(3) 0.22624(19) 0.0181(8) Uani 1 1 d . . . . .
H29 H -0.236315 0.415327 0.217949 0.022 Uiso 1 1 calc R U . . .
C30 C -0.2267(4) 0.2551(4) 0.24110(19) 0.0212(8) Uani 1 1 d . . . . .
H30 H -0.309780 0.230614 0.242937 0.025 Uiso 1 1 calc R U . . .
C31 C -0.1457(4) 0.1838(3) 0.25309(19) 0.0200(8) Uani 1 1 d . . . . .
H31 H -0.173239 0.108824 0.264038 0.024 Uiso 1 1 calc R U . . .
C32 C 0.0060(4) 0.3235(3) 0.23510(18) 0.0146(7) Uani 1 1 d . . . . .
C33 C 0.1379(4) 0.3626(3) 0.23393(18) 0.0153(7) Uani 1 1 d . . . . .
C34 C 0.3314(4) 0.3278(3) 0.2507(2) 0.0192(8) Uani 1 1 d . . . . .
H34 H 0.387495 0.279281 0.263559 0.023 Uiso 1 1 calc R U . . .
C35 C 0.3731(4) 0.4335(4) 0.2317(2) 0.0235(9) Uani 1 1 d . . . . .
H35 H 0.456572 0.459023 0.230794 0.028 Uiso 1 1 calc R U . . .
C36 C 0.2890(4) 0.5004(3) 0.2141(2) 0.0252(9) Uani 1 1 d . . . . .
H36 H 0.315599 0.573700 0.200505 0.030 Uiso 1 1 calc R U . . .
C37 C -0.0867(4) -0.0321(3) 0.1370(2) 0.0238(9) Uani 1 1 d . . . . .
H37 H -0.101787 0.040925 0.127136 0.029 Uiso 1 1 calc R U . . .
C38 C -0.1570(4) -0.1255(4) 0.0952(2) 0.0241(9) Uani 1 1 d . . . . .
H38 H -0.220225 -0.118315 0.057097 0.029 Uiso 1 1 calc R U . . .
C39 C -0.1313(4) -0.2302(3) 0.1112(2) 0.0210(8) Uani 1 1 d . . . . .
H39 H -0.177274 -0.296049 0.083125 0.025 Uiso 1 1 calc R U . . .
C40 C 0.0190(3) -0.1454(3) 0.20291(19) 0.0144(7) Uani 1 1 d . . . . .
C41 C 0.1149(3) -0.1572(3) 0.26452(18) 0.0127(7) Uani 1 1 d . . . . .
C42 C 0.2564(3) -0.0747(3) 0.3603(2) 0.0168(8) Uani 1 1 d . . . . .
H42 H 0.299201 -0.009232 0.389535 0.021(11) Uiso 1 1 calc R . . . .
C43 C 0.2827(4) -0.1790(4) 0.3766(2) 0.0207(8) Uani 1 1 d . . . . .
H43 H 0.342231 -0.186951 0.416268 0.025 Uiso 1 1 calc R U . . .
C44 C 0.2176(4) -0.2709(3) 0.3321(2) 0.0224(9) Uani 1 1 d . . . . .
H44 H 0.232343 -0.344008 0.342030 0.027 Uiso 1 1 calc R U . . .

loop_
_atom_site_aniso_label
_atom_site_aniso_U_11
_atom_site_aniso_U_22
_atom_site_aniso_U_33
_atom_site_aniso_U_23
_atom_site_aniso_U_13
_atom_site_aniso_U_12
U1 0.01721(10) 0.01558(10) 0.01661(10) -0.00330(8) 0.00803(8) -0.00324(8)
U2 0.01124(7) 0.01573(7) 0.01228(7) -0.00212(5) 0.00277(5) 0.00395(5)
Ag1 0.02233(15) 0.00887(13) 0.02032(15) 0.00088(11) 0.00320(12) 0.00425(11)
Ag2 0.02499(16) 0.00897(13) 0.02334(15) 0.00161(11) 0.00634(13) 0.00460(11)
Br1 0.0478(3) 0.0242(2) 0.0708(4) 0.0099(2) 0.0391(3) 0.0186(2)
Br2 0.0341(2) 0.01623(19) 0.0391(3) 0.00630(18) 0.0131(2) 0.00379(18)
Br3 0.0190(2) 0.0317(2) 0.01691(19) -0.00627(17) -0.00032(16) 0.00864(17)
Br4 0.0255(2) 0.0353(2) 0.0199(2) -0.00339(18) 0.00005(17) 0.01899(19)
Br5 0.01969(19) 0.02027(18) 0.01685(18) 0.00191(15) 0.00800(15) 0.00793(16)
Br6 0.0219(2) 0.0328(2) 0.0204(2) -0.00659(18) -0.00260(17) 0.00817(18)
Br7 0.0474(3) 0.0362(3) 0.0266(2) -0.0022(2) -0.0050(2) 0.0297(2)
Br8 0.0221(2) 0.0405(3) 0.0221(2) -0.00145(19) -0.00388(17) 0.00875(19)
O1 0.0209(15) 0.0205(14) 0.0197(14) -0.0047(12) 0.0091(12) -0.0027(12)
O2 0.0174(14) 0.0181(13) 0.0176(14) 0.0007(11) 0.0050(11) 0.0034(11)
O3 0.0217(15) 0.0199(14) 0.0191(14) 0.0025(12) 0.0064(12) 0.0047(12)
O4 0.0211(15) 0.0223(15) 0.0238(15) -0.0023(12) 0.0101(13) -0.0015(12)
O5 0.0266(16) 0.0155(14) 0.0255(15) -0.0015(12) 0.0059(13) 0.0032(12)
O6 0.0226(15) 0.0258(16) 0.0282(16) 0.0036(13) 0.0113(13) 0.0022(13)
O7 0.0243(16) 0.0206(15) 0.0289(16) 0.0020(13) 0.0142(13) 0.0018(12)
O8 0.040(2) 0.0273(17) 0.0287(17) 0.0064(14) 0.0069(15) 0.0096(15)
O9 0.0134(13) 0.0227(14) 0.0179(14) -0.0053(11) 0.0035(11) 0.0064(11)
O10 0.0148(14) 0.0247(15) 0.0146(13) -0.0051(11) 0.0039(11) 0.0056(12)
O11 0.0141(13) 0.0256(15) 0.0177(14) -0.0046(12) 0.0020(11) 0.0084(12)
O12 0.0126(13) 0.0241(15) 0.0190(14) -0.0038(12) 0.0020(11) 0.0052(11)
O13 0.0151(14) 0.0262(15) 0.0194(14) -0.0077(12) 0.0025(12) 0.0031(12)
O14 0.0145(13) 0.0191(14) 0.0183(14) -0.0047(11) 0.0028(11) 0.0040(11)
N1 0.0204(17) 0.0131(15) 0.0142(15) -0.0005(13) 0.0034(13) 0.0053(13)
N2 0.0233(18) 0.0140(16) 0.0225(18) 0.0042(14) 0.0088(15) 0.0030(14)
N3 0.0230(17) 0.0132(15) 0.0157(16) 0.0025(13) 0.0061(14) 0.0046(14)
N4 0.0191(17) 0.0118(15) 0.0138(15) -0.0007(12) 0.0022(13) 0.0026(13)
N5 0.0145(16) 0.0132(15) 0.0159(15) 0.0010(13) 0.0060(13) 0.0052(13)
N6 0.0238(18) 0.0143(16) 0.0214(17) 0.0015(14) -0.0011(15) 0.0057(14)
N7 0.0192(17) 0.0147(15) 0.0172(16) 0.0014(13) 0.0034(14) 0.0038(13)
N8 0.0197(17) 0.0116(15) 0.0262(18) 0.0015(14) 0.0023(15) 0.0065(13)
N9 0.0265(19) 0.0202(17) 0.0181(17) -0.0037(14) 0.0047(15) -0.0005(15)
C1 0.0192(19) 0.0104(17) 0.0183(19) 0.0020(15) 0.0054(16) 0.0023(15)
C2 0.0174(19) 0.0143(18) 0.0144(18) 0.0030(15) 0.0059(15) 0.0020(15)
C3 0.024(2) 0.020(2) 0.027(2) 0.0056(17) 0.0127(18) 0.0080(17)
C4 0.022(2) 0.031(2) 0.038(3) 0.007(2) 0.016(2) 0.0052(19)
C5 0.021(2) 0.025(2) 0.031(2) 0.0052(19) 0.0144(19) 0.0001(18)
C6 0.028(2) 0.0123(18) 0.022(2) 0.0014(16) 0.0076(18) 0.0019(17)
C7 0.0181(19) 0.0166(18) 0.0175(19) 0.0012(15) 0.0062(16) 0.0035(16)
C8 0.0160(19) 0.0165(18) 0.0147(18) 0.0012(15) 0.0073(15) 0.0033(15)
C9 0.0131(18) 0.0145(17) 0.0164(18) -0.0001(15) 0.0073(15) 0.0007(14)
C10 0.0107(17) 0.0173(18) 0.0150(18) 0.0005(15) 0.0034(15) 0.0017(14)
C11 0.019(2) 0.0184(19) 0.0159(19) -0.0038(15) 0.0053(16) 0.0021(16)
C12 0.020(2) 0.0146(18) 0.023(2) -0.0050(16) 0.0070(17) 0.0076(16)
C13 0.0145(18) 0.0163(18) 0.0195(19) 0.0024(15) 0.0053(16) 0.0051(15)
C14 0.0171(19) 0.0174(18) 0.0159(18) -0.0003(15) 0.0077(16) 0.0049(15)
C15 0.0151(18) 0.0150(18) 0.0145(18) 0.0006(15) 0.0047(15) 0.0024(15)
C16 0.0117(17) 0.0150(18) 0.0187(19) 0.0050(15) 0.0043(15) 0.0035(15)
C17 0.0147(18) 0.0123(17) 0.0166(18) 0.0029(15) 0.0054(15) 0.0026(14)
C18 0.0123(18) 0.0199(19) 0.022(2) 0.0063(16) 0.0067(16) 0.0043(15)
C19 0.0161(19) 0.024(2) 0.021(2) 0.0055(17) 0.0024(16) 0.0036(17)
C20 0.0162(19) 0.0187(19) 0.0165(19) -0.0016(16) 0.0011(16) 0.0011(16)
C21 0.0179(19) 0.0158(18) 0.0189(19) 0.0003(15) 0.0039(16) 0.0043(16)
C22 0.0179(19) 0.0131(17) 0.0123(17) -0.0004(14) 0.0038(15) 0.0023(15)
C23 0.0196(19) 0.0146(18) 0.0136(18) -0.0008(15) 0.0074(16) 0.0022(15)
C24 0.025(2) 0.0178(19) 0.0167(19) 0.0032(16) 0.0036(17) 0.0081(17)
C25 0.035(2) 0.0130(18) 0.019(2) -0.0002(16) 0.0112(18) 0.0067(17)
C26 0.024(2) 0.0181(19) 0.0154(19) -0.0018(16) 0.0080(17) -0.0030(16)
C27 0.0147(19) 0.022(2) 0.0150(18) 0.0028(16) 0.0027(15) -0.0005(16)
C28 0.0128(18) 0.0154(18) 0.0163(18) -0.0008(15) 0.0029(15) 0.0023(15)
C29 0.020(2) 0.021(2) 0.0134(18) 0.0004(16) 0.0037(16) 0.0065(16)
C30 0.024(2) 0.027(2) 0.0147(19) 0.0026(17) 0.0086(17) 0.0047(18)
C31 0.027(2) 0.0166(19) 0.0151(19) 0.0038(16) 0.0076(17) -0.0004(17)
C32 0.0188(19) 0.0133(17) 0.0109(17) 0.0007(14) 0.0035(15) 0.0022(15)
C33 0.021(2) 0.0119(17) 0.0124(17) -0.0012(14) 0.0045(15) 0.0031(15)
C34 0.020(2) 0.0172(19) 0.020(2) -0.0001(16) 0.0029(16) 0.0056(16)
C35 0.018(2) 0.025(2) 0.026(2) 0.0007(18) 0.0054(18) -0.0012(17)
C36 0.028(2) 0.0139(19) 0.034(2) 0.0045(18) 0.011(2) -0.0003(17)
C37 0.027(2) 0.0144(19) 0.028(2) 0.0032(17) 0.0004(19) 0.0081(17)
C38 0.022(2) 0.023(2) 0.022(2) 0.0032(17) -0.0054(17) 0.0063(17)
C39 0.026(2) 0.0160(19) 0.0164(19) -0.0012(16) 0.0006(17) 0.0002(17)
C40 0.0177(19) 0.0112(17) 0.0153(18) -0.0014(14) 0.0058(15) 0.0038(15)
C41 0.0140(18) 0.0111(16) 0.0150(18) 0.0004(14) 0.0072(15) 0.0027(14)
C42 0.0132(18) 0.0155(18) 0.022(2) -0.0020(16) 0.0059(16) 0.0019(15)
C43 0.017(2) 0.026(2) 0.019(2) 0.0034(17) 0.0004(16) 0.0077(17)
C44 0.020(2) 0.0154(19) 0.029(2) 0.0048(17) 0.0001(18) 0.0052(16)

loop_
_atom_type_symbol
_atom_type_description
_atom_type_scat_dispersion_real
_atom_type_scat_dispersion_imag
_atom_type_scat_source
C C 0.0033 0.0016 'International Tables Vol C Tables 4.2.6.8 and 6.1.1.4'
H H 0.0000 0.0000 'International Tables Vol C Tables 4.2.6.8 and 6.1.1.4'
Ag Ag -0.8971 1.1015 'International Tables Vol C Tables 4.2.6.8 and 6.1.1.4'
Br Br -0.2901 2.4595 'International Tables Vol C Tables 4.2.6.8 and 6.1.1.4'
N N 0.0061 0.0033 'International Tables Vol C Tables 4.2.6.8 and 6.1.1.4'
O O 0.0106 0.0060 'International Tables Vol C Tables 4.2.6.8 and 6.1.1.4'
U U -9.6767 9.6646 'International Tables Vol C Tables 4.2.6.8 and 6.1.1.4'

loop_
_geom_angle_atom_site_label_1
_geom_angle_atom_site_label_2
_geom_angle_atom_site_label_3
_geom_angle
_geom_angle_site_symmetry_1
_geom_angle_site_symmetry_3
_geom_angle_publ_flag
O1 U1 O1 180.0 2_565 . ?
O1 U1 O4 85.45(11) 2_565 . ?
O1 U1 O4 94.55(11) . . ?
O1 U1 O4 94.55(11) 2_565 2_565 ?
O1 U1 O4 85.45(11) . 2_565 ?
O4 U1 O4 180.0 . 2_565 ?
O1 U1 O6 91.67(12) 2_565 2_565 ?
O1 U1 O6 88.33(12) . 2_565 ?
O4 U1 O6 66.62(10) . 2_565 ?
O4 U1 O6 113.38(10) 2_565 2_565 ?
O1 U1 O6 88.33(12) 2_565 . ?
O1 U1 O6 91.67(12) . . ?
O4 U1 O6 113.38(10) . . ?
O4 U1 O6 66.62(10) 2_565 . ?
O6 U1 O6 180.0 2_565 . ?
O1 U1 O7 88.03(11) 2_565 2_565 ?
O1 U1 O7 91.97(11) . 2_565 ?
O4 U1 O7 115.90(10) . 2_565 ?
O4 U1 O7 64.10(10) 2_565 2_565 ?
O6 U1 O7 49.92(9) 2_565 2_565 ?
O6 U1 O7 130.08(9) . 2_565 ?
O1 U1 O7 91.97(11) 2_565 . ?
O1 U1 O7 88.03(11) . . ?
O4 U1 O7 64.10(10) . . ?
O4 U1 O7 115.90(10) 2_565 . ?
O6 U1 O7 130.08(9) 2_565 . ?
O6 U1 O7 49.92(9) . . ?
O7 U1 O7 180.00(11) 2_565 . ?
O3 U2 O2 178.85(13) . . ?
O3 U2 O11 90.70(11) . . ?
O2 U2 O11 90.45(11) . . ?
O3 U2 O10 90.01(11) . . ?
O2 U2 O10 90.51(11) . . ?
O11 U2 O10 67.19(9) . . ?
O3 U2 O12 89.83(11) . . ?
O2 U2 O12 90.80(11) . . ?
O11 U2 O12 52.88(9) . . ?
O10 U2 O12 120.07(9) . . ?
O3 U2 O14 91.58(11) . . ?
O2 U2 O14 87.28(11) . . ?
O11 U2 O14 173.08(8) . . ?
O10 U2 O14 119.33(9) . . ?
O12 U2 O14 120.57(9) . . ?
O3 U2 O13 88.28(11) . . ?
O2 U2 O13 91.06(11) . . ?
O11 U2 O13 121.26(9) . . ?
O10 U2 O13 171.38(9) . . ?
O12 U2 O13 68.38(9) . . ?
O14 U2 O13 52.30(9) . . ?
O3 U2 O9 90.79(11) . . ?
O2 U2 O9 88.72(11) . . ?
O11 U2 O9 119.58(9) . . ?
O10 U2 O9 52.41(9) . . ?
O12 U2 O9 172.45(9) . . ?
O14 U2 O9 66.93(9) . . ?
O13 U2 O9 119.16(9) . . ?
N1 Ag1 N7 144.38(11) . 1_565 ?
N1 Ag1 N8 125.60(11) . 1_565 ?
N7 Ag1 N8 68.70(11) 1_565 1_565 ?
N1 Ag1 N2 68.14(11) . . ?
N7 Ag1 N2 147.40(11) 1_565 . ?
N8 Ag1 N2 94.70(11) 1_565 . ?
N1 Ag1 O5 76.99(10) . . ?
N7 Ag1 O5 75.60(10) 1_565 . ?
N8 Ag1 O5 140.44(10) 1_565 . ?
N2 Ag1 O5 124.83(10) . . ?
N4 Ag2 N5 148.58(11) . . ?
N4 Ag2 N6 127.80(11) . . ?
N5 Ag2 N6 70.25(11) . . ?
N4 Ag2 N3 70.09(11) . . ?
N5 Ag2 N3 140.79(11) . . ?
N6 Ag2 N3 88.97(11) . . ?
C1 O4 U1 132.5(3) . . ?
C1 O5 Ag1 128.9(3) . . ?
N9 O6 U1 97.8(2) . . ?
N9 O7 U1 97.0(2) . . ?
C8 O9 U2 92.4(2) . . ?
C8 O10 U2 95.0(2) . . ?
C15 O11 U2 93.9(2) . . ?
C15 O12 U2 93.1(2) . . ?
C22 O13 U2 93.6(2) . . ?
C22 O14 U2 93.3(2) . . ?
C32 N1 C29 116.5(3) . . ?
C32 N1 Ag1 121.3(3) . . ?
C29 N1 Ag1 122.2(3) . . ?
C33 N2 C36 115.9(3) . . ?
C33 N2 Ag1 116.5(3) . . ?
C36 N2 Ag1 127.4(3) . . ?
C32 N3 C31 116.8(3) . . ?
C32 N3 Ag2 114.7(3) . . ?
C31 N3 Ag2 128.5(3) . . ?
C33 N4 C34 117.3(3) . . ?
C33 N4 Ag2 120.0(3) . . ?
C34 N4 Ag2 122.4(3) . . ?
C41 N5 C42 117.1(3) . . ?
C41 N5 Ag2 119.4(2) . . ?
C42 N5 Ag2 123.2(3) . . ?
C40 N6 C37 116.9(3) . . ?
C40 N6 Ag2 115.2(3) . . ?
C37 N6 Ag2 127.9(3) . . ?
C39 N7 C40 116.6(3) . . ?
C39 N7 Ag1 124.3(3) . 1_545 ?
C40 N7 Ag1 119.1(2) . 1_545 ?
C41 N8 C44 116.2(3) . . ?
C41 N8 Ag1 118.1(3) . 1_545 ?
C44 N8 Ag1 125.5(3) . 1_545 ?
O8 N9 O7 122.1(4) . . ?
O8 N9 O6 122.6(4) . . ?
O7 N9 O6 115.3(3) . . ?
O8 N9 U1 179.6(3) . . ?
O7 N9 U1 58.01(19) . . ?
O6 N9 U1 57.3(2) . . ?
O5 C1 O4 126.7(4) . . ?
O5 C1 C2 118.4(3) . . ?
O4 C1 C2 114.9(3) . . ?
C3 C2 C7 118.3(4) . . ?
C3 C2 C1 124.5(3) . . ?
C7 C2 C1 117.1(3) . . ?
C4 C3 C2 121.6(4) . . ?
C4 C3 Br1 117.3(3) . . ?
C2 C3 Br1 121.1(3) . . ?
C5 C4 C3 119.6(4) . . ?
C5 C4 H4 120.2 . . ?
C3 C4 H4 120.2 . . ?
C4 C5 C6 118.8(4) . . ?
C4 C5 H5 120.6 . . ?
C6 C5 H5 120.6 . . ?
C7 C6 C5 122.0(4) . . ?
C7 C6 Br2 118.2(3) . . ?
C5 C6 Br2 119.7(3) . . ?
C6 C7 C2 119.4(4) . . ?
C6 C7 H7 120.3 . . ?
C2 C7 H7 120.3 . . ?
O10 C8 O9 119.7(3) . . ?
O10 C8 C9 121.3(3) . . ?
O9 C8 C9 118.9(3) . . ?
O10 C8 U2 58.94(18) . . ?
O9 C8 U2 61.16(18) . . ?
C9 C8 U2 171.2(3) . . ?
C14 C9 C10 117.3(3) . . ?
C14 C9 C8 117.4(3) . . ?
C10 C9 C8 125.3(3) . . ?
C11 C10 C9 121.7(4) . . ?
C11 C10 Br3 114.5(3) . . ?
C9 C10 Br3 123.7(3) . . ?
C10 C11 C12 120.5(4) . . ?
C10 C11 H11 119.8 . . ?
C12 C11 H11 119.8 . . ?
C13 C12 C11 118.3(3) . . ?
C13 C12 H12 120.9 . . ?
C11 C12 H12 120.9 . . ?
C12 C13 C14 122.2(4) . . ?
C12 C13 Br4 118.5(3) . . ?
C14 C13 Br4 119.4(3) . . ?
C13 C14 C9 120.1(4) . . ?
C13 C14 H14 120.0 . . ?
C9 C14 H14 120.0 . . ?
O11 C15 O12 119.9(3) . . ?
O11 C15 C16 118.1(3) . . ?
O12 C15 C16 122.0(3) . . ?
O11 C15 U2 59.67(19) . . ?
O12 C15 U2 60.38(19) . . ?
C16 C15 U2 172.9(3) . . ?
C17 C16 C21 117.2(3) . . ?
C17 C16 C15 126.3(4) . . ?
C21 C16 C15 116.5(3) . . ?
C18 C17 C16 121.5(4) . . ?
C18 C17 Br5 114.9(3) . . ?
C16 C17 Br5 123.5(3) . . ?
C19 C18 C17 120.5(4) . . ?
C19 C18 H18 119.8 . . ?
C17 C18 H18 119.8 . . ?
C18 C19 C20 118.6(4) . . ?
C18 C19 H19 120.7 . . ?
C20 C19 H19 120.7 . . ?
C19 C20 C21 121.1(4) . . ?
C19 C20 Br6 119.4(3) . . ?
C21 C20 Br6 119.5(3) . . ?
C20 C21 C16 121.0(4) . . ?
C20 C21 H21 119.5 . . ?
C16 C21 H21 119.5 . . ?
O13 C22 O14 119.9(3) . . ?
O13 C22 C23 122.0(3) . . ?
O14 C22 C23 118.1(3) . . ?
O13 C22 U2 60.31(19) . . ?
O14 C22 U2 60.24(19) . . ?
C23 C22 U2 172.4(3) . . ?
C24 C23 C28 117.6(4) . . ?
C24 C23 C22 125.0(4) . . ?
C28 C23 C22 117.4(3) . . ?
C25 C24 C23 120.6(4) . . ?
C25 C24 Br7 115.5(3) . . ?
C23 C24 Br7 123.9(3) . . ?
C26 C25 C24 121.0(4) . . ?
C26 C25 H25 119.5 . . ?
C24 C25 H25 119.5 . . ?
C25 C26 C27 118.5(4) . . ?
C25 C26 H26 120.7 . . ?
C27 C26 H26 120.7 . . ?
C26 C27 C28 121.9(4) . . ?
C26 C27 Br8 118.0(3) . . ?
C28 C27 Br8 120.1(3) . . ?
C27 C28 C23 120.2(4) . . ?
C27 C28 H28 119.9 . . ?
C23 C28 H28 119.9 . . ?
N1 C29 C30 121.8(4) . . ?
N1 C29 H29 119.1 . . ?
C30 C29 H29 119.1 . . ?
C31 C30 C29 117.3(4) . . ?
C31 C30 H30 121.4 . . ?
C29 C30 H30 121.4 . . ?
N3 C31 C30 121.7(4) . . ?
N3 C31 H31 119.1 . . ?
C30 C31 H31 119.1 . . ?
N3 C32 N1 125.9(4) . . ?
N3 C32 C33 116.9(3) . . ?
N1 C32 C33 117.1(3) . . ?
N4 C33 N2 125.3(4) . . ?
N4 C33 C32 117.9(3) . . ?
N2 C33 C32 116.8(3) . . ?
N4 C34 C35 121.6(4) . . ?
N4 C34 H34 119.2 . . ?
C35 C34 H34 119.2 . . ?
C36 C35 C34 117.0(4) . . ?
C36 C35 H35 121.5 . . ?
C34 C35 H35 121.5 . . ?
N2 C36 C35 123.0(4) . . ?
N2 C36 H36 118.5 . . ?
C35 C36 H36 118.5 . . ?
N6 C37 C38 122.0(4) . . ?
N6 C37 H37 119.0 . . ?
C38 C37 H37 119.0 . . ?
C37 C38 C39 117.0(4) . . ?
C37 C38 H38 121.5 . . ?
C39 C38 H38 121.5 . . ?
N7 C39 C38 121.7(4) . . ?
N7 C39 H39 119.1 . . ?
C38 C39 H39 119.1 . . ?
N6 C40 N7 125.7(4) . . ?
N6 C40 C41 117.3(3) . . ?
N7 C40 C41 117.0(3) . . ?
N5 C41 N8 125.4(3) . . ?
N5 C41 C40 117.4(3) . . ?
N8 C41 C40 117.1(3) . . ?
N5 C42 C43 122.0(4) . . ?
N5 C42 H42 119.0 . . ?
C43 C42 H42 119.0 . . ?
C44 C43 C42 116.2(4) . . ?
C44 C43 H43 121.9 . . ?
C42 C43 H43 121.9 . . ?
N8 C44 C43 122.9(4) . . ?
N8 C44 H44 118.6 . . ?
C43 C44 H44 118.6 . . ?

loop_
_geom_bond_atom_site_label_1
_geom_bond_atom_site_label_2
_geom_bond_distance
_geom_bond_site_symmetry_2
_geom_bond_publ_flag
U1 O1 1.773(3) 2_565 ?
U1 O1 1.773(3) . ?
U1 O4 2.350(3) . ?
U1 O4 2.350(3) 2_565 ?
U1 O6 2.537(3) 2_565 ?
U1 O6 2.537(3) . ?
U1 O7 2.553(3) 2_565 ?
U1 O7 2.553(3) . ?
U2 O3 1.763(3) . ?
U2 O2 1.774(3) . ?
U2 O11 2.450(3) . ?
U2 O10 2.452(3) . ?
U2 O12 2.465(3) . ?
U2 O14 2.486(3) . ?
U2 O13 2.489(3) . ?
U2 O9 2.500(3) . ?
Ag1 N1 2.348(3) . ?
Ag1 N7 2.391(3) 1_565 ?
Ag1 N8 2.419(3) 1_565 ?
Ag1 N2 2.486(3) . ?
Ag1 O5 2.583(3) . ?
Ag2 N4 2.281(3) . ?
Ag2 N5 2.299(3) . ?
Ag2 N6 2.432(3) . ?
Ag2 N3 2.461(3) . ?
Br1 C3 1.896(4) . ?
Br2 C6 1.904(4) . ?
Br3 C10 1.895(4) . ?
Br4 C13 1.907(4) . ?
Br5 C17 1.896(4) . ?
Br6 C20 1.903(4) . ?
Br7 C24 1.887(4) . ?
Br8 C27 1.899(4) . ?
O4 C1 1.280(5) . ?
O5 C1 1.233(5) . ?
O6 N9 1.272(4) . ?
O7 N9 1.270(4) . ?
O8 N9 1.219(5) . ?
O9 C8 1.270(5) . ?
O10 C8 1.259(5) . ?
O11 C15 1.264(4) . ?
O12 C15 1.265(5) . ?
O13 C22 1.259(5) . ?
O14 C22 1.274(4) . ?
N1 C32 1.333(5) . ?
N1 C29 1.343(5) . ?
N2 C33 1.337(5) . ?
N2 C36 1.346(5) . ?
N3 C32 1.328(5) . ?
N3 C31 1.346(5) . ?
N4 C33 1.335(5) . ?
N4 C34 1.342(5) . ?
N5 C41 1.336(5) . ?
N5 C42 1.338(5) . ?
N6 C40 1.332(5) . ?
N6 C37 1.332(5) . ?
N7 C39 1.338(5) . ?
N7 C40 1.340(5) . ?
N8 C41 1.338(5) . ?
N8 C44 1.340(5) . ?
C1 C2 1.508(5) . ?
C2 C3 1.391(5) . ?
C2 C7 1.395(5) . ?
C3 C4 1.383(6) . ?
C4 C5 1.378(6) . ?
C4 H4 0.9500 . ?
C5 C6 1.382(6) . ?
C5 H5 0.9500 . ?
C6 C7 1.376(5) . ?
C7 H7 0.9500 . ?
C8 C9 1.495(5) . ?
C9 C14 1.396(5) . ?
C9 C10 1.405(5) . ?
C10 C11 1.379(5) . ?
C11 C12 1.382(6) . ?
C11 H11 0.9500 . ?
C12 C13 1.378(5) . ?
C12 H12 0.9500 . ?
C13 C14 1.382(5) . ?
C14 H14 0.9500 . ?
C15 C16 1.498(5) . ?
C16 C17 1.396(5) . ?
C16 C21 1.396(5) . ?
C17 C18 1.387(5) . ?
C18 C19 1.382(6) . ?
C18 H18 0.9500 . ?
C19 C20 1.383(6) . ?
C19 H19 0.9500 . ?
C20 C21 1.385(5) . ?
C21 H21 0.9500 . ?
C22 C23 1.494(5) . ?
C23 C24 1.403(5) . ?
C23 C28 1.404(5) . ?
C24 C25 1.396(6) . ?
C25 C26 1.373(6) . ?
C25 H25 0.9500 . ?
C26 C27 1.378(6) . ?
C26 H26 0.9500 . ?
C27 C28 1.382(5) . ?
C28 H28 0.9500 . ?
C29 C30 1.383(6) . ?
C29 H29 0.9500 . ?
C30 C31 1.372(6) . ?
C30 H30 0.9500 . ?
C31 H31 0.9500 . ?
C32 C33 1.498(5) . ?
C34 C35 1.374(6) . ?
C34 H34 0.9500 . ?
C35 C36 1.368(6) . ?
C35 H35 0.9500 . ?
C36 H36 0.9500 . ?
C37 C38 1.382(6) . ?
C37 H37 0.9500 . ?
C38 C39 1.385(6) . ?
C38 H38 0.9500 . ?
C39 H39 0.9500 . ?
C40 C41 1.496(5) . ?
C42 C43 1.384(5) . ?
C42 H42 0.9500 . ?
C43 C44 1.382(6) . ?
C43 H43 0.9500 . ?
C44 H44 0.9500 . ?
